data_7201332
loop_
_publ_author_name
'Yan, Chunfeng'
'Chen, Lian'
'Feng, Rui'
'Jiang, Feilong'
'Hong, Maochun'

_publ_section_title
;
 Thermally stable helical chain and octanuclear Ag(I) coordination
 networks with yellow luminescence
;
_journal_issue 11
_journal_name_full CrystEngComm
_journal_page_first 2529
_journal_paper_doi 10.1039/b909549g
_journal_volume 11
_journal_year 2009
_chemical_formula_moiety 'C37 H24 Ag4 N16 O9'
_chemical_formula_sum 'C37 H24 Ag4 N16 O9'
_chemical_formula_weight 1268.20
_chemical_name_systematic
;
?
;
_space_group_IT_number 2
_symmetry_cell_setting triclinic
_symmetry_space_group_name_Hall '-P 1'
_symmetry_space_group_name_H-M 'P -1'
_atom_sites_solution_hydrogens geom
_atom_sites_solution_primary direct
_atom_sites_solution_secondary difmap
_audit_creation_method SHELXL-97
_cell_angle_alpha 78.14(2)
_cell_angle_beta 66.925(14)
_cell_angle_gamma 63.551(12)
_cell_formula_units_Z 2
_cell_length_a 12.021(3)
_cell_length_b 13.251(5)
_cell_length_c 15.090(5)
_cell_measurement_reflns_used 5365
_cell_measurement_temperature 293(2)
_cell_measurement_theta_max 27.4797
_cell_measurement_theta_min 3.1331
_cell_volume 1978.5(11)
_computing_cell_refinement CrystalClear
_computing_data_collection 'CrystalClear (Rigaku, 2000)'
_computing_data_reduction CrystalClear
_computing_molecular_graphics 'SHELXL-97 (Sheldrick, 1997)'
_computing_publication_material 'SHELXL-97 (Sheldrick, 1997)'
_computing_structure_refinement 'SHELXL-97 (Sheldrick, 1997)'
_computing_structure_solution 'SHELXS-97 (Sheldrick, 1990)'
_diffrn_ambient_temperature 293(2)
_diffrn_measured_fraction_theta_full 0.948
_diffrn_measured_fraction_theta_max 0.948
_diffrn_measurement_device_type 'Rigaku Mercury CCD area-detector'
_diffrn_measurement_method \w
_diffrn_radiation_monochromator graphite
_diffrn_radiation_source 'fine-focus sealed tube'
_diffrn_radiation_type MoK\a
_diffrn_radiation_wavelength 0.71073
_diffrn_reflns_av_R_equivalents 0.0158
_diffrn_reflns_av_sigmaI/netI 0.0224
_diffrn_reflns_limit_h_max 14
_diffrn_reflns_limit_h_min -14
_diffrn_reflns_limit_k_max 15
_diffrn_reflns_limit_k_min -15
_diffrn_reflns_limit_l_max 17
_diffrn_reflns_limit_l_min -17
_diffrn_reflns_number 12349
_diffrn_reflns_theta_full 25.00
_diffrn_reflns_theta_max 25.00
_diffrn_reflns_theta_min 2.05
_exptl_absorpt_coefficient_mu 2.030
_exptl_absorpt_correction_T_max 0.6869
_exptl_absorpt_correction_T_min 0.4972
_exptl_absorpt_correction_type multi-scan
_exptl_absorpt_process_details '(CrystalClear; Rigaku, 2000)'
_exptl_crystal_colour Yellow
_exptl_crystal_density_diffrn 2.129
_exptl_crystal_density_method 'not measured'
_exptl_crystal_description Block
_exptl_crystal_F_000 1236
_exptl_crystal_size_max 0.40
_exptl_crystal_size_mid 0.20
_exptl_crystal_size_min 0.20
_refine_diff_density_max 0.648
_refine_diff_density_min -0.564
_refine_diff_density_rms 0.075
_refine_ls_extinction_method none
_refine_ls_goodness_of_fit_ref 1.065
_refine_ls_hydrogen_treatment constr
_refine_ls_matrix_type full
_refine_ls_number_parameters 595
_refine_ls_number_reflns 6584
_refine_ls_number_restraints 0
_refine_ls_restrained_S_all 1.065
_refine_ls_R_factor_all 0.0360
_refine_ls_R_factor_gt 0.0319
_refine_ls_shift/su_max 0.001
_refine_ls_shift/su_mean 0.000
_refine_ls_structure_factor_coef Fsqd
_refine_ls_weighting_details 'calc w=1/[\s^2^(Fo^2^)+(0.0375P)^2^+3.2113P] where P=(Fo^2^+2Fc^2^)/3'
_refine_ls_weighting_scheme calc
_refine_ls_wR_factor_gt 0.0813
_refine_ls_wR_factor_ref 0.0839
_reflns_number_gt 5927
_reflns_number_total 6584
_reflns_threshold_expression >2sigma(I)
_cod_data_source_file b909549g.txt
_cod_data_source_block complex3
_cod_depositor_comments
;
The following automatic conversions were performed:
'_exptl_absorpt_correction_type' value 'Multi-scan' changed to
'multi-scan' according to
'/home/saulius/struct/CIF-dictionaries/cif_core.dic' dictionary named
'cif_core.dic' version 2.4.1 from 2010-06-29.

Automatic conversion script
Id: cif_fix_enum 1527 2010-12-29 10:47:43Z saulius 
;
_cod_original_sg_symbol_H-M P-1
_cod_database_code 7201332

loop_
_symmetry_equiv_pos_as_xyz
'x, y, z'
'-x, -y, -z'

loop_
_atom_site_label
_atom_site_type_symbol
_atom_site_fract_x
_atom_site_fract_y
_atom_site_fract_z
_atom_site_U_iso_or_equiv
_atom_site_adp_type
_atom_site_occupancy
_atom_site_symmetry_multiplicity
_atom_site_calc_flag
_atom_site_refinement_flags
_atom_site_disorder_assembly
_atom_site_disorder_group
Ag1 Ag 1.19695(3) 0.84129(3) -0.12940(2) 0.04765(11) Uani 1 1 d . . .
Ag2 Ag 0.70942(4) 0.73207(3) 0.27291(3) 0.05621(12) Uani 1 1 d . . .
Ag3 Ag 0.59605(4) 0.44368(3) 0.16630(3) 0.04979(11) Uani 1 1 d . . .
Ag4 Ag 0.07847(4) 0.39763(3) 0.56451(2) 0.05258(11) Uani 1 1 d . . .
O1 O 1.4122(4) 0.8417(3) -0.2801(3) 0.0730(11) Uani 1 1 d . . .
O2 O 1.4592(3) 0.7534(3) -0.4036(2) 0.0696(10) Uani 1 1 d . . .
O3 O 1.2901(3) 0.7638(3) -0.2803(2) 0.0633(9) Uani 1 1 d . . .
O4 O -0.0110(3) 0.4621(3) 0.7178(2) 0.0561(8) Uani 1 1 d . . .
O5 O -0.1084(4) 0.3515(3) 0.7395(3) 0.0656(9) Uani 1 1 d . . .
O6 O -0.1465(3) 0.4436(3) 0.8573(2) 0.0584(9) Uani 1 1 d . . .
O7 O 0.5560(5) 0.1485(5) 0.6410(4) 0.1129(18) Uani 1 1 d . . .
O8 O 0.7114(6) 0.0946(7) 0.6904(5) 0.166(3) Uani 1 1 d . . .
O9 O 0.5198(6) 0.1213(6) 0.7870(4) 0.135(2) Uani 1 1 d . . .
N1 N 1.3876(4) 0.7877(3) -0.3226(3) 0.0425(8) Uani 1 1 d . . .
N2 N 1.2324(3) 0.9490(3) -0.0403(2) 0.0361(7) Uani 1 1 d . . .
N3 N 1.0710(3) 0.8405(3) 0.0363(2) 0.0333(7) Uani 1 1 d . . .
N4 N 1.0438(3) 0.7477(3) -0.0901(2) 0.0389(8) Uani 1 1 d . . .
N5 N 0.8951(3) 0.8096(3) 0.1620(2) 0.0300(7) Uani 1 1 d . . .
N6 N 0.9889(3) 0.9224(3) 0.1851(2) 0.0331(7) Uani 1 1 d . . .
N7 N 0.7383(3) 0.8326(3) 0.3554(2) 0.0377(8) Uani 1 1 d . . .
N8 N 0.6879(4) 0.6022(4) 0.2274(3) 0.0554(10) Uani 1 1 d . . .
N9 N 0.5503(3) 0.3647(3) 0.0786(2) 0.0339(7) Uani 1 1 d . . .
N10 N 0.3816(3) 0.4119(3) 0.2666(2) 0.0324(7) Uani 1 1 d . . .
N11 N 0.2860(3) 0.2945(3) 0.2534(2) 0.0341(7) Uani 1 1 d . . .
N12 N 0.2115(3) 0.3808(3) 0.3992(2) 0.0373(8) Uani 1 1 d . . .
N13 N 0.2398(4) 0.4853(3) 0.5161(2) 0.0441(8) Uani 1 1 d . . .
N14 N 0.0425(3) 0.2814(3) 0.4856(2) 0.0379(8) Uani 1 1 d . . .
N15 N -0.0897(3) 0.4178(3) 0.7720(3) 0.0409(8) Uani 1 1 d . . .
N16 N 0.5985(4) 0.1179(4) 0.7095(3) 0.0602(11) Uani 1 1 d . . .
C1 C 1.3232(4) 0.9928(4) -0.0780(3) 0.0442(10) Uani 1 1 d . . .
H1 H 1.3673 0.9909 -0.1443 0.053 Uiso 1 1 calc R . .
C2 C 1.3543(4) 1.0408(4) -0.0227(4) 0.0505(11) Uani 1 1 d . . .
H2 H 1.4159 1.0725 -0.0515 0.061 Uiso 1 1 calc R . .
C3 C 1.2931(4) 1.0408(4) 0.0746(4) 0.0491(11) Uani 1 1 d . . .
H3 H 1.3148 1.0705 0.1132 0.059 Uiso 1 1 calc R . .
C4 C 1.1986(4) 0.9966(4) 0.1158(3) 0.0401(9) Uani 1 1 d . . .
H4 H 1.1550 0.9963 0.1821 0.048 Uiso 1 1 calc R . .
C5 C 1.1712(3) 0.9525(3) 0.0551(3) 0.0318(8) Uani 1 1 d . . .
C6 C 1.0708(3) 0.9025(3) 0.0955(3) 0.0292(8) Uani 1 1 d . . .
C7 C 0.9799(4) 0.7980(3) 0.0716(3) 0.0300(8) Uani 1 1 d . . .
C8 C 0.9738(4) 0.7365(3) 0.0024(3) 0.0323(8) Uani 1 1 d . . .
C9 C 1.0387(5) 0.6962(4) -0.1551(3) 0.0493(11) Uani 1 1 d . . .
H9 H 1.0869 0.7037 -0.2197 0.059 Uiso 1 1 calc R . .
C10 C 0.9660(5) 0.6331(4) -0.1311(3) 0.0494(11) Uani 1 1 d . . .
H10 H 0.9648 0.5990 -0.1785 0.059 Uiso 1 1 calc R . .
C11 C 0.8954(5) 0.6209(4) -0.0365(3) 0.0481(11) Uani 1 1 d . . .
H11 H 0.8457 0.5781 -0.0183 0.058 Uiso 1 1 calc R . .
C12 C 0.8993(5) 0.6738(4) 0.0320(3) 0.0475(11) Uani 1 1 d . . .
H12 H 0.8521 0.6669 0.0970 0.057 Uiso 1 1 calc R . .
C13 C 0.9045(3) 0.8720(3) 0.2160(3) 0.0285(8) Uani 1 1 d . . .
C14 C 0.8156(3) 0.8898(3) 0.3178(3) 0.0302(8) Uani 1 1 d . . .
C15 C 0.8130(4) 0.9645(3) 0.3713(3) 0.0390(9) Uani 1 1 d . . .
H15 H 0.8673 1.0034 0.3437 0.047 Uiso 1 1 calc R . .
C16 C 0.7292(4) 0.9811(4) 0.4661(3) 0.0449(10) Uani 1 1 d . . .
H16 H 0.7253 1.0315 0.5030 0.054 Uiso 1 1 calc R . .
C17 C 0.6521(4) 0.9208(4) 0.5039(3) 0.0474(11) Uani 1 1 d . . .
H17 H 0.5953 0.9291 0.5676 0.057 Uiso 1 1 calc R . .
C18 C 0.6593(4) 0.8488(4) 0.4474(3) 0.0448(10) Uani 1 1 d . . .
H18 H 0.6063 0.8086 0.4743 0.054 Uiso 1 1 calc R . .
C19 C 0.6646(4) 0.5414(4) 0.2023(3) 0.0438(10) Uani 1 1 d . . .
C20 C 0.6226(4) 0.3536(3) -0.0153(3) 0.0408(9) Uani 1 1 d . . .
H20 H 0.6911 0.3777 -0.0397 0.049 Uiso 1 1 calc R . .
C21 C 0.5997(4) 0.3080(4) -0.0772(3) 0.0455(10) Uani 1 1 d . . .
H21 H 0.6514 0.3021 -0.1422 0.055 Uiso 1 1 calc R . .
C22 C 0.4993(5) 0.2715(4) -0.0414(3) 0.0470(11) Uani 1 1 d . . .
H22 H 0.4823 0.2398 -0.0816 0.056 Uiso 1 1 calc R . .
C23 C 0.4238(4) 0.2827(4) 0.0555(3) 0.0404(9) Uani 1 1 d . . .
H23 H 0.3553 0.2586 0.0813 0.049 Uiso 1 1 calc R . .
C24 C 0.4511(4) 0.3301(3) 0.1137(3) 0.0314(8) Uani 1 1 d . . .
C25 C 0.3682(3) 0.3463(3) 0.2176(3) 0.0293(8) Uani 1 1 d . . .
C26 C 0.2996(4) 0.4262(3) 0.3583(3) 0.0331(8) Uani 1 1 d . . .
C27 C 0.3051(4) 0.4954(3) 0.4214(3) 0.0339(8) Uani 1 1 d . . .
C28 C 0.3734(4) 0.5641(4) 0.3859(3) 0.0480(11) Uani 1 1 d . . .
H28 H 0.4150 0.5717 0.3199 0.058 Uiso 1 1 calc R . .
C29 C 0.3788(5) 0.6214(4) 0.4498(4) 0.0556(12) Uani 1 1 d . . .
H29 H 0.4259 0.6667 0.4278 0.067 Uiso 1 1 calc R . .
C30 C 0.3139(5) 0.6103(4) 0.5461(4) 0.0548(12) Uani 1 1 d . . .
H30 H 0.3160 0.6479 0.5907 0.066 Uiso 1 1 calc R . .
C31 C 0.2456(5) 0.5429(4) 0.5757(3) 0.0520(12) Uani 1 1 d . . .
H31 H 0.2006 0.5369 0.6413 0.062 Uiso 1 1 calc R . .
C32 C 0.2096(4) 0.3140(3) 0.3447(3) 0.0345(8) Uani 1 1 d . . .
C33 C 0.1162(4) 0.2583(3) 0.3935(3) 0.0350(9) Uani 1 1 d . . .
C34 C 0.1102(5) 0.1844(4) 0.3444(3) 0.0537(12) Uani 1 1 d . . .
H34 H 0.1630 0.1693 0.2803 0.064 Uiso 1 1 calc R . .
C35 C 0.0222(6) 0.1334(5) 0.3945(4) 0.0637(14) Uani 1 1 d . . .
H35 H 0.0156 0.0833 0.3639 0.076 Uiso 1 1 calc R . .
C36 C -0.0537(5) 0.1572(4) 0.4883(4) 0.0562(12) Uani 1 1 d . . .
H36 H -0.1134 0.1243 0.5224 0.067 Uiso 1 1 calc R . .
C37 C -0.0402(4) 0.2311(4) 0.5315(3) 0.0456(10) Uani 1 1 d . . .
H37 H -0.0913 0.2467 0.5959 0.055 Uiso 1 1 calc R . .

loop_
_atom_site_aniso_label
_atom_site_aniso_U_11
_atom_site_aniso_U_22
_atom_site_aniso_U_33
_atom_site_aniso_U_23
_atom_site_aniso_U_13
_atom_site_aniso_U_12
Ag1 0.0498(2) 0.0631(2) 0.03109(18) -0.00840(15) -0.00149(14) -0.03157(17)
Ag2 0.0622(2) 0.0656(2) 0.0578(2) -0.01143(18) -0.01061(18) -0.0448(2)
Ag3 0.0553(2) 0.0525(2) 0.0590(2) -0.00236(16) -0.02167(18) -0.03476(17)
Ag4 0.0600(2) 0.0627(2) 0.03162(18) -0.01022(15) -0.00061(16) -0.03138(19)
O1 0.080(3) 0.070(2) 0.090(3) -0.004(2) -0.047(2) -0.032(2)
O2 0.058(2) 0.080(3) 0.0411(19) -0.0026(18) 0.0110(16) -0.0272(19)
O3 0.064(2) 0.079(2) 0.0455(19) -0.0131(17) 0.0117(17) -0.050(2)
O4 0.065(2) 0.070(2) 0.0327(16) -0.0089(15) 0.0028(15) -0.0405(19)
O5 0.074(2) 0.065(2) 0.077(2) -0.0136(19) -0.034(2) -0.0329(19)
O6 0.064(2) 0.073(2) 0.0333(17) -0.0056(15) 0.0007(15) -0.0367(18)
O7 0.128(4) 0.117(4) 0.084(3) -0.036(3) -0.046(3) -0.020(3)
O8 0.070(4) 0.234(8) 0.166(6) 0.052(5) -0.047(4) -0.057(4)
O9 0.138(5) 0.172(6) 0.059(3) 0.011(3) -0.005(3) -0.065(4)
N1 0.042(2) 0.0404(19) 0.035(2) 0.0045(16) -0.0073(17) -0.0159(16)
N2 0.0292(16) 0.0412(18) 0.0385(19) 0.0036(15) -0.0097(15) -0.0185(15)
N3 0.0323(17) 0.0410(18) 0.0305(17) -0.0040(14) -0.0063(14) -0.0209(14)
N4 0.0404(18) 0.048(2) 0.0330(19) -0.0064(15) -0.0075(15) -0.0247(16)
N5 0.0322(16) 0.0333(16) 0.0282(17) -0.0010(13) -0.0091(14) -0.0175(14)
N6 0.0337(17) 0.0376(17) 0.0312(17) -0.0043(14) -0.0066(14) -0.0197(14)
N7 0.0375(18) 0.0436(19) 0.0342(18) -0.0020(15) -0.0050(15) -0.0244(16)
N8 0.062(3) 0.065(3) 0.053(2) 0.000(2) -0.016(2) -0.041(2)
N9 0.0343(17) 0.0336(17) 0.0323(17) -0.0023(13) -0.0065(14) -0.0163(14)
N10 0.0327(16) 0.0365(17) 0.0302(17) -0.0021(13) -0.0095(14) -0.0166(14)
N11 0.0339(17) 0.0415(18) 0.0294(17) -0.0038(14) -0.0074(14) -0.0194(15)
N12 0.0387(18) 0.0471(19) 0.0299(17) -0.0070(15) -0.0059(14) -0.0233(16)
N13 0.056(2) 0.045(2) 0.0331(19) -0.0061(15) -0.0155(17) -0.0197(17)
N14 0.0322(17) 0.0431(19) 0.0370(19) 0.0007(15) -0.0088(15) -0.0178(15)
N15 0.0406(19) 0.0391(19) 0.041(2) -0.0001(16) -0.0141(17) -0.0143(16)
N16 0.058(3) 0.079(3) 0.032(2) -0.003(2) -0.008(2) -0.024(2)
C1 0.034(2) 0.049(2) 0.048(3) 0.005(2) -0.0124(19) -0.0211(19)
C2 0.035(2) 0.050(3) 0.071(3) 0.005(2) -0.014(2) -0.027(2)
C3 0.046(2) 0.053(3) 0.061(3) -0.011(2) -0.015(2) -0.030(2)
C4 0.038(2) 0.046(2) 0.041(2) -0.0085(18) -0.0075(18) -0.0234(19)
C5 0.0269(18) 0.0331(19) 0.037(2) 0.0006(16) -0.0103(16) -0.0153(16)
C6 0.0273(18) 0.0294(18) 0.033(2) 0.0024(15) -0.0106(16) -0.0143(15)
C7 0.0309(19) 0.0307(19) 0.029(2) -0.0008(15) -0.0092(16) -0.0141(16)
C8 0.0344(19) 0.035(2) 0.032(2) -0.0045(16) -0.0112(17) -0.0165(16)
C9 0.053(3) 0.066(3) 0.033(2) -0.016(2) -0.008(2) -0.027(2)
C10 0.054(3) 0.055(3) 0.049(3) -0.017(2) -0.018(2) -0.024(2)
C11 0.055(3) 0.052(3) 0.054(3) -0.008(2) -0.020(2) -0.032(2)
C12 0.057(3) 0.062(3) 0.036(2) -0.004(2) -0.009(2) -0.039(2)
C13 0.0294(18) 0.0256(18) 0.0309(19) 0.0006(15) -0.0103(16) -0.0124(15)
C14 0.0265(18) 0.0336(19) 0.0290(19) -0.0012(15) -0.0075(15) -0.0125(16)
C15 0.042(2) 0.040(2) 0.039(2) -0.0024(17) -0.0131(19) -0.0203(18)
C16 0.048(2) 0.051(3) 0.032(2) -0.0114(19) -0.0120(19) -0.014(2)
C17 0.037(2) 0.061(3) 0.030(2) -0.006(2) -0.0065(18) -0.011(2)
C18 0.040(2) 0.059(3) 0.032(2) -0.0003(19) -0.0034(18) -0.025(2)
C19 0.049(3) 0.049(2) 0.045(2) 0.003(2) -0.013(2) -0.034(2)
C20 0.037(2) 0.041(2) 0.036(2) 0.0028(18) -0.0045(18) -0.0172(18)
C21 0.048(2) 0.047(2) 0.032(2) -0.0045(18) -0.0100(19) -0.013(2)
C22 0.058(3) 0.057(3) 0.030(2) -0.0073(19) -0.015(2) -0.025(2)
C23 0.042(2) 0.048(2) 0.039(2) -0.0026(18) -0.0121(19) -0.025(2)
C24 0.0306(19) 0.0308(19) 0.032(2) -0.0030(15) -0.0105(16) -0.0110(16)
C25 0.0290(18) 0.0303(18) 0.0305(19) -0.0003(15) -0.0116(16) -0.0128(15)
C26 0.035(2) 0.034(2) 0.029(2) -0.0033(16) -0.0095(17) -0.0136(17)
C27 0.033(2) 0.035(2) 0.033(2) -0.0072(16) -0.0103(17) -0.0126(17)
C28 0.049(3) 0.055(3) 0.045(3) -0.013(2) -0.006(2) -0.030(2)
C29 0.056(3) 0.053(3) 0.072(4) -0.014(2) -0.021(3) -0.030(2)
C30 0.062(3) 0.057(3) 0.055(3) -0.019(2) -0.027(2) -0.019(2)
C31 0.061(3) 0.056(3) 0.041(3) -0.011(2) -0.021(2) -0.020(2)
C32 0.032(2) 0.037(2) 0.033(2) 0.0023(16) -0.0091(17) -0.0159(17)
C33 0.032(2) 0.040(2) 0.035(2) 0.0017(17) -0.0102(17) -0.0198(17)
C34 0.066(3) 0.066(3) 0.043(3) -0.010(2) -0.010(2) -0.043(3)
C35 0.079(4) 0.076(4) 0.060(3) -0.007(3) -0.017(3) -0.057(3)
C36 0.048(3) 0.064(3) 0.060(3) 0.010(2) -0.013(2) -0.036(2)
C37 0.038(2) 0.052(3) 0.042(2) 0.003(2) -0.008(2) -0.021(2)

loop_
_atom_type_symbol
_atom_type_description
_atom_type_scat_dispersion_real
_atom_type_scat_dispersion_imag
_atom_type_scat_source
C C 0.0033 0.0016 'International Tables Vol C Tables 4.2.6.8 and 6.1.1.4'
Ag Ag -0.8971 1.1015 'International Tables Vol C Tables 4.2.6.8 and 6.1.1.4'
N N 0.0061 0.0033 'International Tables Vol C Tables 4.2.6.8 and 6.1.1.4'
O O 0.0106 0.0060 'International Tables Vol C Tables 4.2.6.8 and 6.1.1.4'
H H 0.0000 0.0000 'International Tables Vol C Tables 4.2.6.8 and 6.1.1.4'

loop_
_geom_angle_atom_site_label_1
_geom_angle_atom_site_label_2
_geom_angle_atom_site_label_3
_geom_angle
_geom_angle_site_symmetry_1
_geom_angle_site_symmetry_3
_geom_angle_publ_flag
O3 Ag1 N3 149.93(11) . . ?
O3 Ag1 N2 139.59(11) . . ?
N3 Ag1 N2 68.47(11) . . ?
O3 Ag1 N4 85.58(11) . . ?
N3 Ag1 N4 66.55(10) . . ?
N2 Ag1 N4 134.67(11) . . ?
N8 Ag2 N7 163.58(14) . . ?
C19 Ag3 N9 160.03(15) . . ?
C19 Ag3 N10 126.61(14) . . ?
N9 Ag3 N10 69.90(11) . . ?
O4 Ag4 N12 156.89(12) . . ?
O4 Ag4 N14 134.61(12) . . ?
N12 Ag4 N14 68.40(11) . . ?
O4 Ag4 N13 91.13(11) . . ?
N12 Ag4 N13 66.14(11) . . ?
N14 Ag4 N13 134.13(11) . . ?
O4 Ag4 Ag4 106.24(9) . 2_566 ?
N12 Ag4 Ag4 69.95(9) . 2_566 ?
N14 Ag4 Ag4 83.52(8) . 2_566 ?
N13 Ag4 Ag4 86.71(9) . 2_566 ?
N1 O3 Ag1 104.4(3) . . ?
N15 O4 Ag4 110.0(2) . . ?
O2 N1 O1 122.1(4) . . ?
O2 N1 O3 118.8(4) . . ?
O1 N1 O3 119.1(4) . . ?
C5 N2 C1 117.1(3) . . ?
C5 N2 Ag1 118.2(2) . . ?
C1 N2 Ag1 124.1(3) . . ?
C7 N3 C6 116.2(3) . . ?
C7 N3 Ag1 122.8(2) . . ?
C6 N3 Ag1 119.8(2) . . ?
C8 N4 C9 117.8(4) . . ?
C8 N4 Ag1 118.3(2) . . ?
C9 N4 Ag1 123.4(3) . . ?
C7 N5 C13 114.8(3) . . ?
C6 N6 C13 115.1(3) . . ?
C18 N7 C14 117.7(3) . . ?
C18 N7 Ag2 116.5(3) . . ?
C14 N7 Ag2 125.3(3) . . ?
C19 N8 Ag2 172.9(4) . . ?
C20 N9 C24 118.6(3) . . ?
C20 N9 Ag3 118.1(3) . . ?
C24 N9 Ag3 123.3(2) . . ?
C26 N10 C25 114.2(3) . . ?
C26 N10 Ag3 135.4(2) . . ?
C25 N10 Ag3 109.0(2) . . ?
C32 N11 C25 115.0(3) . . ?
C26 N12 C32 116.6(3) . . ?
C26 N12 Ag4 123.1(2) . . ?
C32 N12 Ag4 119.9(3) . . ?
C31 N13 C27 117.2(4) . . ?
C31 N13 Ag4 123.4(3) . . ?
C27 N13 Ag4 118.0(3) . . ?
C37 N14 C33 118.1(4) . . ?
C37 N14 Ag4 122.9(3) . . ?
C33 N14 Ag4 118.7(3) . . ?
O5 N15 O6 121.6(4) . . ?
O5 N15 O4 120.1(4) . . ?
O6 N15 O4 118.3(4) . . ?
O8 N16 O9 126.8(6) . . ?
O8 N16 O7 116.7(6) . . ?
O9 N16 O7 116.4(6) . . ?
N2 C1 C2 122.9(4) . . ?
N2 C1 H1 118.5 . . ?
C2 C1 H1 118.5 . . ?
C3 C2 C1 118.9(4) . . ?
C3 C2 H2 120.6 . . ?
C1 C2 H2 120.6 . . ?
C2 C3 C4 119.7(4) . . ?
C2 C3 H3 120.2 . . ?
C4 C3 H3 120.2 . . ?
C3 C4 C5 117.7(4) . . ?
C3 C4 H4 121.1 . . ?
C5 C4 H4 121.1 . . ?
N2 C5 C4 123.7(4) . . ?
N2 C5 C6 116.1(3) . . ?
C4 C5 C6 120.2(4) . . ?
N6 C6 N3 124.6(3) . . ?
N6 C6 C5 119.2(3) . . ?
N3 C6 C5 116.2(3) . . ?
N3 C7 N5 124.2(3) . . ?
N3 C7 C8 115.8(3) . . ?
N5 C7 C8 120.0(3) . . ?
N4 C8 C12 122.3(3) . . ?
N4 C8 C7 115.7(3) . . ?
C12 C8 C7 122.0(4) . . ?
N4 C9 C10 123.1(4) . . ?
N4 C9 H9 118.4 . . ?
C10 C9 H9 118.4 . . ?
C11 C10 C9 119.0(4) . . ?
C11 C10 H10 120.5 . . ?
C9 C10 H10 120.5 . . ?
C10 C11 C12 118.7(4) . . ?
C10 C11 H11 120.7 . . ?
C12 C11 H11 120.7 . . ?
C8 C12 C11 119.0(4) . . ?
C8 C12 H12 120.5 . . ?
C11 C12 H12 120.5 . . ?
N5 C13 N6 125.0(3) . . ?
N5 C13 C14 119.3(3) . . ?
N6 C13 C14 115.6(3) . . ?
N7 C14 C15 121.6(4) . . ?
N7 C14 C13 118.2(3) . . ?
C15 C14 C13 120.2(3) . . ?
C16 C15 C14 119.8(4) . . ?
C16 C15 H15 120.1 . . ?
C14 C15 H15 120.1 . . ?
C17 C16 C15 117.9(4) . . ?
C17 C16 H16 121.0 . . ?
C15 C16 H16 121.0 . . ?
C18 C17 C16 119.4(4) . . ?
C18 C17 H17 120.3 . . ?
C16 C17 H17 120.3 . . ?
N7 C18 C17 123.6(4) . . ?
N7 C18 H18 118.2 . . ?
C17 C18 H18 118.2 . . ?
N8 C19 Ag3 172.3(4) . . ?
N9 C20 C21 122.8(4) . . ?
N9 C20 H20 118.6 . . ?
C21 C20 H20 118.6 . . ?
C22 C21 C20 118.9(4) . . ?
C22 C21 H21 120.6 . . ?
C20 C21 H21 120.6 . . ?
C21 C22 C23 118.8(4) . . ?
C21 C22 H22 120.6 . . ?
C23 C22 H22 120.6 . . ?
C24 C23 C22 119.5(4) . . ?
C24 C23 H23 120.3 . . ?
C22 C23 H23 120.3 . . ?
N9 C24 C23 121.5(4) . . ?
N9 C24 C25 118.3(3) . . ?
C23 C24 C25 120.2(3) . . ?
N11 C25 N10 125.9(3) . . ?
N11 C25 C24 116.3(3) . . ?
N10 C25 C24 117.8(3) . . ?
N12 C26 N10 124.2(3) . . ?
N12 C26 C27 115.9(3) . . ?
N10 C26 C27 119.9(3) . . ?
N13 C27 C28 122.3(4) . . ?
N13 C27 C26 115.1(3) . . ?
C28 C27 C26 122.7(4) . . ?
C29 C28 C27 119.0(4) . . ?
C29 C28 H28 120.5 . . ?
C27 C28 H28 120.5 . . ?
C30 C29 C28 118.9(5) . . ?
C30 C29 H29 120.6 . . ?
C28 C29 H29 120.6 . . ?
C29 C30 C31 118.8(4) . . ?
C29 C30 H30 120.6 . . ?
C31 C30 H30 120.6 . . ?
N13 C31 C30 123.9(4) . . ?
N13 C31 H31 118.1 . . ?
C30 C31 H31 118.1 . . ?
N11 C32 N12 124.1(4) . . ?
N11 C32 C33 120.0(3) . . ?
N12 C32 C33 115.9(3) . . ?
N14 C33 C34 122.7(4) . . ?
N14 C33 C32 116.9(3) . . ?
C34 C33 C32 120.4(4) . . ?
C33 C34 C35 117.7(4) . . ?
C33 C34 H34 121.2 . . ?
C35 C34 H34 121.2 . . ?
C36 C35 C34 119.9(5) . . ?
C36 C35 H35 120.1 . . ?
C34 C35 H35 120.1 . . ?
C35 C36 C37 118.4(4) . . ?
C35 C36 H36 120.8 . . ?
C37 C36 H36 120.8 . . ?
N14 C37 C36 123.2(4) . . ?
N14 C37 H37 118.4 . . ?
C36 C37 H37 118.4 . . ?

loop_
_geom_bond_atom_site_label_1
_geom_bond_atom_site_label_2
_geom_bond_distance
_geom_bond_site_symmetry_2
_geom_bond_publ_flag
Ag1 O3 2.331(3) . ?
Ag1 N3 2.362(3) . ?
Ag1 N2 2.409(3) . ?
Ag1 N4 2.482(3) . ?
Ag2 N8 2.125(4) . ?
Ag2 N7 2.209(3) . ?
Ag3 C19 2.060(4) . ?
Ag3 N9 2.192(3) . ?
Ag3 N10 2.600(3) . ?
Ag4 O4 2.298(3) . ?
Ag4 N12 2.369(3) . ?
Ag4 N14 2.393(3) . ?
Ag4 N13 2.489(4) . ?
Ag4 Ag4 3.2953(12) 2_566 ?
O1 N1 1.238(5) . ?
O2 N1 1.224(5) . ?
O3 N1 1.243(5) . ?
O4 N15 1.264(5) . ?
O5 N15 1.226(5) . ?
O6 N15 1.234(4) . ?
O7 N16 1.245(6) . ?
O8 N16 1.173(7) . ?
O9 N16 1.175(6) . ?
N2 C5 1.335(5) . ?
N2 C1 1.339(5) . ?
N3 C7 1.330(5) . ?
N3 C6 1.331(5) . ?
N4 C8 1.335(5) . ?
N4 C9 1.337(5) . ?
N5 C7 1.335(5) . ?
N5 C13 1.338(4) . ?
N6 C6 1.318(5) . ?
N6 C13 1.340(5) . ?
N7 C18 1.335(5) . ?
N7 C14 1.341(5) . ?
N8 C19 1.132(6) . ?
N9 C20 1.337(5) . ?
N9 C24 1.343(5) . ?
N10 C26 1.339(5) . ?
N10 C25 1.346(5) . ?
N11 C32 1.323(5) . ?
N11 C25 1.331(5) . ?
N12 C26 1.329(5) . ?
N12 C32 1.339(5) . ?
N13 C31 1.332(5) . ?
N13 C27 1.346(5) . ?
N14 C37 1.331(5) . ?
N14 C33 1.334(5) . ?
C1 C2 1.384(6) . ?
C1 H1 0.9300 . ?
C2 C3 1.359(7) . ?
C2 H2 0.9300 . ?
C3 C4 1.383(6) . ?
C3 H3 0.9300 . ?
C4 C5 1.385(5) . ?
C4 H4 0.9300 . ?
C5 C6 1.496(5) . ?
C7 C8 1.492(5) . ?
C8 C12 1.375(6) . ?
C9 C10 1.369(6) . ?
C9 H9 0.9300 . ?
C10 C11 1.364(6) . ?
C10 H10 0.9300 . ?
C11 C12 1.388(6) . ?
C11 H11 0.9300 . ?
C12 H12 0.9300 . ?
C13 C14 1.482(5) . ?
C14 C15 1.382(5) . ?
C15 C16 1.382(6) . ?
C15 H15 0.9300 . ?
C16 C17 1.372(7) . ?
C16 H16 0.9300 . ?
C17 C18 1.358(6) . ?
C17 H17 0.9300 . ?
C18 H18 0.9300 . ?
C20 C21 1.376(6) . ?
C20 H20 0.9300 . ?
C21 C22 1.373(6) . ?
C21 H21 0.9300 . ?
C22 C23 1.383(6) . ?
C22 H22 0.9300 . ?
C23 C24 1.382(5) . ?
C23 H23 0.9300 . ?
C24 C25 1.490(5) . ?
C26 C27 1.489(5) . ?
C27 C28 1.382(6) . ?
C28 C29 1.381(6) . ?
C28 H28 0.9300 . ?
C29 C30 1.366(7) . ?
C29 H29 0.9300 . ?
C30 C31 1.369(7) . ?
C30 H30 0.9300 . ?
C31 H31 0.9300 . ?
C32 C33 1.489(6) . ?
C33 C34 1.383(6) . ?
C34 C35 1.396(7) . ?
C34 H34 0.9300 . ?
C35 C36 1.359(7) . ?
C35 H35 0.9300 . ?
C36 C37 1.379(7) . ?
C36 H36 0.9300 . ?
C37 H37 0.9300 . ?
